data_7715431
loop_
_publ_author_name
'Nguyen, Tony'
'Dutton, Jason L.'
'Chang, Chia Yun'
'Zhou, Wen'
'Piers, Warren E.'

_publ_section_title
;
 Direct C-H electrophilic borylation with
 (C<sub>6</sub>F<sub>5</sub>)<sub>2</sub>B-NTf<sub>2</sub> to generate B-N
 dibenzo[<i>a</i>,<i>h</i>]pyrenes.
;
_journal_issue 17
_journal_name_full 'Dalton transactions (Cambridge, England : 2003)'
_journal_page_first 7273
_journal_page_last 7281
_journal_paper_doi 10.1039/d4dt00469h
_journal_volume 53
_journal_year 2024
_chemical_formula_moiety 'C68 H26 B2 F20 N4'
_chemical_formula_sum 'C68 H26 B2 F20 N4'
_chemical_formula_weight 1300.55
_space_group_crystal_system triclinic
_space_group_IT_number 2
_space_group_name_Hall '-P 1'
_space_group_name_H-M_alt 'P -1'
_atom_sites_solution_hydrogens geom
_atom_sites_solution_primary dual
_audit_creation_date 2023-01-03
_audit_creation_method
;
Olex2 1.3
(compiled 2020.11.12 svn.r5f609507 for OlexSys, GUI svn.r6408)
;
_audit_update_record
;
2024-02-15 deposited with the CCDC.	2024-03-08 downloaded from the CCDC.
;
_cell_angle_alpha 71.888(4)
_cell_angle_beta 78.885(4)
_cell_angle_gamma 84.992(4)
_cell_formula_units_Z 1
_cell_length_a 10.2642(5)
_cell_length_b 10.8711(6)
_cell_length_c 12.8590(7)
_cell_measurement_reflns_used 3218
_cell_measurement_temperature 296.15
_cell_measurement_theta_max 66.34
_cell_measurement_theta_min 3.67
_cell_volume 1337.59(13)
_computing_cell_refinement 'SAINT V8.40A (Bruker, 2019)'
_computing_data_reduction 'SAINT V8.40A (Bruker, 2019)'
_computing_molecular_graphics 'Olex2 1.3 (Dolomanov et al., 2009)'
_computing_publication_material 'Olex2 1.3 (Dolomanov et al., 2009)'
_computing_structure_refinement 'SHELXL 2018/3 (Sheldrick, 2015)'
_computing_structure_solution 'SHELXT 2014/5 (Sheldrick, 2014)'
_diffrn_ambient_temperature 296.15
_diffrn_measured_fraction_theta_full 0.962
_diffrn_measured_fraction_theta_max 0.962
_diffrn_measurement_device_type 'Bruker APEX-II CCD'
_diffrn_measurement_method '\f and \w scans'
_diffrn_radiation_type CuK\a
_diffrn_radiation_wavelength 1.54178
_diffrn_reflns_av_R_equivalents 0.1425
_diffrn_reflns_av_unetI/netI 0.1071
_diffrn_reflns_Laue_measured_fraction_full 0.962
_diffrn_reflns_Laue_measured_fraction_max 0.962
_diffrn_reflns_limit_h_max 12
_diffrn_reflns_limit_h_min -12
_diffrn_reflns_limit_k_max 12
_diffrn_reflns_limit_k_min -12
_diffrn_reflns_limit_l_max 15
_diffrn_reflns_limit_l_min -15
_diffrn_reflns_number 22874
_diffrn_reflns_point_group_measured_fraction_full 0.962
_diffrn_reflns_point_group_measured_fraction_max 0.962
_diffrn_reflns_theta_full 66.943
_diffrn_reflns_theta_max 66.943
_diffrn_reflns_theta_min 3.673
_diffrn_source_current 0.64
_diffrn_source_power 0.028576
_diffrn_source_voltage 44.65
_diffrn_standards_number 0
_exptl_absorpt_coefficient_mu 1.261
_exptl_absorpt_correction_T_max 0.7528
_exptl_absorpt_correction_T_min 0.6346
_exptl_absorpt_correction_type none
_exptl_absorpt_process_details
;
SADABS-2016/2 (Bruker,2016/2) was used for absorption correction.
wR2(int) was 0.1025 before and 0.0852 after correction.
The Ratio of minimum to maximum transmission is 0.8430.
The \l/2 correction factor is Not present.
;
_exptl_crystal_colour red
_exptl_crystal_colour_primary red
_exptl_crystal_density_diffrn 1.615
_exptl_crystal_description rod
_exptl_crystal_F_000 652
_exptl_crystal_size_max 0.15
_exptl_crystal_size_mid 0.045
_exptl_crystal_size_min 0.038
_refine_diff_density_max 0.263
_refine_diff_density_min -0.363
_refine_diff_density_rms 0.072
_refine_ls_extinction_method none
_refine_ls_goodness_of_fit_ref 0.996
_refine_ls_hydrogen_treatment constr
_refine_ls_matrix_type full
_refine_ls_number_parameters 424
_refine_ls_number_reflns 4575
_refine_ls_number_restraints 0
_refine_ls_restrained_S_all 0.996
_refine_ls_R_factor_all 0.1072
_refine_ls_R_factor_gt 0.0610
_refine_ls_shift/su_max 0.000
_refine_ls_shift/su_mean 0.000
_refine_ls_structure_factor_coef Fsqd
_refine_ls_weighting_details 'w=1/[\s^2^(Fo^2^)+(0.0788P)^2^] where P=(Fo^2^+2Fc^2^)/3'
_refine_ls_weighting_scheme calc
_refine_ls_wR_factor_gt 0.1440
_refine_ls_wR_factor_ref 0.1717
_reflns_Friedel_coverage 0.000
_reflns_number_gt 2832
_reflns_number_total 4575
_reflns_threshold_expression 'I > 2\s(I)'
_cod_data_source_file d4dt00469h2.cif
_cod_data_source_block tn02187
_cod_depositor_comments 'Adding full bibliography for 7715430--7715439.cif.'
_cod_original_cell_volume 1337.60(13)
_cod_database_code 7715431
_shelx_shelxl_version_number 2018/3
_shelx_space_group_comment
;
The symmetry employed for this shelxl refinement is uniquely defined
by the following loop, which should always be used as a source of
symmetry information in preference to the above space-group names.
They are only intended as comments.
;
_shelx_estimated_absorpt_t_max 0.954
_shelx_estimated_absorpt_t_min 0.833
_olex2_refinement_description
;
1. Fixed Uiso
 At 1.2 times of:
  All C(H) groups
2.a Aromatic/amide H refined with riding coordinates:
 C2(H2), C3(H3), C10(H10), C21(H21), C9(H9), C7(H7), C20(H20), C18(H18),
 C19(H19), C12(H12), C13(H13), C15(H15), C14(H14)
;
_olex2_submission_special_instructions 'No special instructions were received'

loop_
_space_group_symop_operation_xyz
'x, y, z'
'-x, -y, -z'

loop_
_atom_site_label
_atom_site_type_symbol
_atom_site_fract_x
_atom_site_fract_y
_atom_site_fract_z
_atom_site_U_iso_or_equiv
_atom_site_adp_type
_atom_site_occupancy
_atom_site_site_symmetry_order
_atom_site_calc_flag
_atom_site_refinement_flags_posn
_atom_site_refinement_flags_adp
_atom_site_refinement_flags_occupancy
_atom_site_disorder_assembly
_atom_site_disorder_group
F10 F 0.3129(2) 0.5169(2) 0.24405(19) 0.0382(5) Uani 1 1 d . . . . .
F1 F 0.3746(2) 0.6207(2) -0.00246(19) 0.0394(5) Uani 1 1 d . . . . .
F5 F 0.3539(3) 0.9426(2) 0.17911(19) 0.0464(6) Uani 1 1 d . . . . .
F6 F -0.0567(2) 0.6895(2) 0.0681(2) 0.0502(6) Uani 1 1 d . . . . .
F9 F 0.2143(3) 0.2831(2) 0.3056(2) 0.0560(7) Uani 1 1 d . . . . .
F7 F -0.1436(3) 0.4517(3) 0.1193(2) 0.0582(7) Uani 1 1 d . . . . .
F8 F -0.0133(3) 0.2458(3) 0.2437(2) 0.0633(8) Uani 1 1 d . . . . .
F2 F 0.6322(3) 0.6581(3) -0.0711(3) 0.0648(8) Uani 1 1 d . . . . .
F4 F 0.6119(3) 0.9664(3) 0.1197(2) 0.0645(9) Uani 1 1 d . . . . .
F3 F 0.7545(3) 0.8343(3) -0.0143(3) 0.0794(11) Uani 1 1 d . . . . .
N1 N -0.1238(3) 1.1335(3) -0.0326(2) 0.0235(6) Uani 1 1 d . . . . .
N2 N 0.2185(3) 0.7040(3) 0.5282(2) 0.0357(7) Uani 1 1 d . . . . .
C4 C -0.0201(3) 0.9710(3) 0.1559(3) 0.0224(7) Uani 1 1 d . . . . .
C1 C -0.0265(3) 1.0412(3) -0.0472(3) 0.0209(7) Uani 1 1 d . . . . .
C2 C -0.1680(3) 1.1409(3) 0.0694(3) 0.0289(7) Uani 1 1 d . . . . .
H2 H -0.234154 1.202709 0.078587 0.035 Uiso 1 1 calc R U . . .
C28 C 0.1335(3) 0.6179(3) 0.1528(3) 0.0266(7) Uani 1 1 d . . . . .
C5 C 0.0353(3) 0.8958(3) 0.2532(3) 0.0254(7) Uani 1 1 d . . . . .
C3 C -0.1218(3) 1.0627(3) 0.1624(3) 0.0267(7) Uani 1 1 d . . . . .
H3 H -0.159826 1.071453 0.231538 0.032 Uiso 1 1 calc R U . . .
C6 C 0.1346(3) 0.7999(3) 0.2449(3) 0.0283(7) Uani 1 1 d . . . . .
C22 C 0.3484(3) 0.7768(3) 0.0953(3) 0.0267(7) Uani 1 1 d . . . . .
C33 C 0.1956(4) 0.5081(4) 0.2140(3) 0.0321(8) Uani 1 1 d . . . . .
C00M C 0.2916(4) 0.7682(4) 0.5761(3) 0.0325(8) Uani 1 1 d . . . . .
C10 C -0.0057(4) 0.9227(4) 0.3549(3) 0.0327(8) Uani 1 1 d . . . . .
H10 H -0.072460 0.985010 0.360773 0.039 Uiso 1 1 calc R U . . .
C21 C 0.3064(4) 0.8989(4) 0.5553(3) 0.0330(8) Uani 1 1 d . . . . .
H21 H 0.263623 0.959845 0.503295 0.040 Uiso 1 1 calc R U . . .
C9 C 0.0522(4) 0.8574(4) 0.4469(3) 0.0356(8) Uani 1 1 d . . . . .
H9 H 0.023696 0.875113 0.514063 0.043 Uiso 1 1 calc R U . . .
C30 C -0.0333(4) 0.4686(4) 0.1533(3) 0.0400(9) Uani 1 1 d . . . . .
C7 C 0.1904(4) 0.7362(3) 0.3388(3) 0.0317(8) Uani 1 1 d . . . . .
H7 H 0.255085 0.671552 0.334858 0.038 Uiso 1 1 calc R U . . .
C27 C 0.4191(4) 0.8632(4) 0.1215(3) 0.0354(8) Uani 1 1 d . . . . .
C29 C 0.0167(4) 0.5919(4) 0.1259(3) 0.0326(8) Uani 1 1 d . . . . .
C17 C 0.3610(4) 0.6744(4) 0.6510(3) 0.0371(9) Uani 1 1 d . . . . .
C32 C 0.1480(4) 0.3838(4) 0.2463(3) 0.0383(9) Uani 1 1 d . . . . .
C8 C 0.1525(4) 0.7658(4) 0.4378(3) 0.0330(8) Uani 1 1 d . . . . .
C31 C 0.0333(4) 0.3655(4) 0.2146(3) 0.0425(10) Uani 1 1 d . . . . .
C23 C 0.4287(4) 0.7087(4) 0.0308(3) 0.0323(8) Uani 1 1 d . . . . .
C16 C 0.3316(5) 0.5489(4) 0.6444(3) 0.0442(10) Uani 1 1 d . . . . .
C11 C 0.2455(4) 0.5708(4) 0.5684(3) 0.0408(9) Uani 1 1 d . . . . .
C25 C 0.6255(4) 0.8133(4) 0.0238(4) 0.0511(12) Uani 1 1 d . . . . .
C20 C 0.3868(4) 0.9367(4) 0.6141(3) 0.0410(9) Uani 1 1 d . . . . .
H20 H 0.397552 1.024451 0.601634 0.049 Uiso 1 1 calc R U . . .
C26 C 0.5520(4) 0.8809(4) 0.0903(4) 0.0458(11) Uani 1 1 d . . . . .
C24 C 0.5634(4) 0.7256(4) -0.0055(4) 0.0458(10) Uani 1 1 d . . . . .
C18 C 0.4401(4) 0.7157(5) 0.7096(4) 0.0470(10) Uani 1 1 d . . . . .
H18 H 0.484624 0.655313 0.760663 0.056 Uiso 1 1 calc R U . . .
C19 C 0.4523(4) 0.8456(5) 0.6919(4) 0.0465(10) Uani 1 1 d . . . . .
H19 H 0.504162 0.873291 0.731685 0.056 Uiso 1 1 calc R U . . .
B1 B 0.1868(4) 0.7637(4) 0.1326(3) 0.0256(8) Uani 1 1 d . . . . .
C12 C 0.1967(5) 0.4699(4) 0.5432(4) 0.0571(13) Uani 1 1 d . . . . .
H12 H 0.137925 0.485801 0.493500 0.068 Uiso 1 1 calc R U . . .
C13 C 0.2383(8) 0.3463(5) 0.5944(5) 0.083(2) Uani 1 1 d . . . . .
H13 H 0.208318 0.276951 0.578540 0.100 Uiso 1 1 calc R U . . .
C15 C 0.3714(6) 0.4225(5) 0.6961(4) 0.0702(16) Uani 1 1 d . . . . .
H15 H 0.428324 0.405852 0.747377 0.084 Uiso 1 1 calc R U . . .
C14 C 0.3255(8) 0.3231(6) 0.6703(5) 0.095(3) Uani 1 1 d . . . . .
H14 H 0.352656 0.238482 0.703850 0.114 Uiso 1 1 calc R U . . .

loop_
_atom_site_aniso_label
_atom_site_aniso_U_11
_atom_site_aniso_U_22
_atom_site_aniso_U_33
_atom_site_aniso_U_23
_atom_site_aniso_U_13
_atom_site_aniso_U_12
F10 0.0388(12) 0.0303(12) 0.0463(13) -0.0076(9) -0.0178(10) 0.0025(9)
F1 0.0433(13) 0.0342(13) 0.0432(13) -0.0183(10) -0.0041(10) 0.0030(9)
F5 0.0656(16) 0.0385(14) 0.0432(13) -0.0158(10) -0.0168(12) -0.0154(11)
F6 0.0416(13) 0.0476(16) 0.0670(17) -0.0128(12) -0.0294(12) -0.0030(10)
F9 0.0736(18) 0.0289(14) 0.0580(16) -0.0024(11) -0.0132(14) 0.0023(11)
F7 0.0506(15) 0.0717(19) 0.0645(17) -0.0311(14) -0.0095(13) -0.0274(13)
F8 0.079(2) 0.0422(16) 0.0703(18) -0.0211(13) 0.0013(15) -0.0278(13)
F2 0.0429(15) 0.0628(19) 0.0726(19) -0.0134(14) 0.0095(13) 0.0143(12)
F4 0.0681(18) 0.0508(17) 0.0755(19) 0.0069(13) -0.0457(16) -0.0289(13)
F3 0.0286(13) 0.073(2) 0.108(3) 0.0184(17) -0.0154(15) -0.0079(12)
N1 0.0257(14) 0.0248(16) 0.0248(14) -0.0120(11) -0.0090(12) 0.0010(11)
N2 0.051(2) 0.0360(19) 0.0243(15) -0.0080(13) -0.0189(14) 0.0018(14)
C4 0.0232(16) 0.0245(18) 0.0234(16) -0.0099(13) -0.0079(13) -0.0036(12)
C1 0.0170(15) 0.0255(18) 0.0237(16) -0.0118(13) -0.0040(12) -0.0026(11)
C2 0.0252(17) 0.034(2) 0.0310(18) -0.0144(15) -0.0063(14) 0.0027(13)
C28 0.0281(18) 0.032(2) 0.0221(16) -0.0115(14) -0.0043(14) -0.0017(13)
C5 0.0294(18) 0.0272(19) 0.0237(16) -0.0119(14) -0.0074(14) -0.0012(13)
C3 0.0267(17) 0.036(2) 0.0235(17) -0.0150(14) -0.0088(14) -0.0002(13)
C6 0.0333(19) 0.0272(19) 0.0287(18) -0.0106(14) -0.0127(15) 0.0000(13)
C22 0.0283(18) 0.0281(19) 0.0239(17) -0.0038(13) -0.0112(14) -0.0027(13)
C33 0.036(2) 0.033(2) 0.0296(18) -0.0122(15) -0.0054(16) -0.0020(15)
C00M 0.038(2) 0.042(2) 0.0204(17) -0.0138(15) -0.0044(15) 0.0010(16)
C10 0.041(2) 0.034(2) 0.0261(18) -0.0131(15) -0.0094(16) 0.0054(15)
C21 0.036(2) 0.040(2) 0.0221(17) -0.0111(15) -0.0014(15) 0.0008(15)
C9 0.050(2) 0.036(2) 0.0255(18) -0.0138(15) -0.0133(17) 0.0070(16)
C30 0.039(2) 0.050(3) 0.040(2) -0.0237(18) -0.0016(18) -0.0187(18)
C7 0.040(2) 0.027(2) 0.0299(18) -0.0090(14) -0.0133(16) 0.0048(14)
C27 0.042(2) 0.034(2) 0.0297(19) -0.0012(15) -0.0174(17) -0.0037(15)
C29 0.037(2) 0.035(2) 0.0309(19) -0.0124(15) -0.0119(16) -0.0030(15)
C17 0.038(2) 0.048(2) 0.0283(19) -0.0125(16) -0.0104(16) 0.0021(16)
C32 0.050(2) 0.030(2) 0.031(2) -0.0076(16) 0.0006(18) -0.0039(17)
C8 0.041(2) 0.034(2) 0.0286(19) -0.0093(15) -0.0186(16) 0.0020(15)
C31 0.059(3) 0.029(2) 0.038(2) -0.0144(17) 0.0096(19) -0.0174(18)
C23 0.0316(19) 0.031(2) 0.0317(19) -0.0043(15) -0.0087(15) -0.0013(14)
C16 0.061(3) 0.043(3) 0.032(2) -0.0076(17) -0.022(2) 0.0000(19)
C11 0.060(3) 0.035(2) 0.0289(19) -0.0052(16) -0.0199(19) 0.0013(18)
C25 0.028(2) 0.049(3) 0.059(3) 0.017(2) -0.019(2) -0.0078(18)
C20 0.041(2) 0.048(3) 0.039(2) -0.0241(19) -0.0007(18) -0.0052(17)
C26 0.041(2) 0.043(3) 0.050(2) 0.0052(19) -0.025(2) -0.0174(18)
C24 0.033(2) 0.045(3) 0.045(2) 0.0023(19) -0.0011(18) 0.0073(17)
C18 0.045(2) 0.061(3) 0.041(2) -0.021(2) -0.018(2) 0.009(2)
C19 0.036(2) 0.067(3) 0.051(3) -0.033(2) -0.0146(19) 0.0004(19)
B1 0.027(2) 0.029(2) 0.0239(19) -0.0100(15) -0.0096(16) -0.0002(15)
C12 0.085(4) 0.043(3) 0.047(3) -0.002(2) -0.039(3) -0.009(2)
C13 0.157(6) 0.038(3) 0.068(4) -0.003(2) -0.067(4) -0.010(3)
C15 0.113(5) 0.048(3) 0.061(3) -0.011(2) -0.058(3) 0.013(3)
C14 0.178(7) 0.039(3) 0.086(4) -0.008(3) -0.091(5) 0.012(4)

loop_
_atom_type_symbol
_atom_type_description
_atom_type_scat_dispersion_real
_atom_type_scat_dispersion_imag
_atom_type_scat_source
C C 0.0181 0.0091 'International Tables Vol C Tables 4.2.6.8 and 6.1.1.4'
H H 0.0000 0.0000 'International Tables Vol C Tables 4.2.6.8 and 6.1.1.4'
B B 0.0090 0.0039 'International Tables Vol C Tables 4.2.6.8 and 6.1.1.4'
F F 0.0727 0.0534 'International Tables Vol C Tables 4.2.6.8 and 6.1.1.4'
N N 0.0311 0.0180 'International Tables Vol C Tables 4.2.6.8 and 6.1.1.4'

loop_
_exptl_crystal_face_index_h
_exptl_crystal_face_index_k
_exptl_crystal_face_index_l
_exptl_crystal_face_perp_dist
0.00 1.00 0.00 0.0490
0.00 -1.00 -1.00 0.0510
0.00 0.00 -1.00 0.0180
0.00 0.00 1.00 0.0180
0.00 1.00 -1.00 0.0350
-1.00 1.00 1.00 0.0180
1.00 0.00 -1.00 0.0430
-1.00 0.00 1.00 0.0340
-1.00 -1.00 1.00 0.0450
1.00 -1.00 0.00 0.0080
-1.00 1.00 0.00 0.0190
1.00 0.00 0.00 0.0490
-1.00 0.00 0.00 0.0470
-1.00 -1.00 0.00 0.0530
1.00 1.00 0.00 0.0640

loop_
_geom_angle_atom_site_label_1
_geom_angle_atom_site_label_2
_geom_angle_atom_site_label_3
_geom_angle
_geom_angle_site_symmetry_1
_geom_angle_site_symmetry_3
_geom_angle_publ_flag
C1 N1 B1 124.3(3) . 2_575 ?
C2 N1 C1 118.6(3) . . ?
C2 N1 B1 117.1(3) . 2_575 ?
C00M N2 C8 124.5(3) . . ?
C11 N2 C00M 108.4(3) . . ?
C11 N2 C8 125.8(3) . . ?
C1 C4 C5 123.3(3) 2_575 . ?
C3 C4 C1 115.1(3) . 2_575 ?
C3 C4 C5 121.6(3) . . ?
N1 C1 C4 119.6(3) . 2_575 ?
N1 C1 C1 119.5(4) . 2_575 ?
C4 C1 C1 120.9(4) 2_575 2_575 ?
N1 C2 H2 118.0 . . ?
N1 C2 C3 123.9(3) . . ?
C3 C2 H2 118.0 . . ?
C33 C28 B1 121.0(3) . . ?
C29 C28 C33 113.2(3) . . ?
C29 C28 B1 125.2(3) . . ?
C6 C5 C4 120.3(3) . . ?
C10 C5 C4 120.1(3) . . ?
C10 C5 C6 119.5(3) . . ?
C4 C3 H3 119.0 . . ?
C2 C3 C4 121.9(3) . . ?
C2 C3 H3 119.0 . . ?
C5 C6 B1 122.7(3) . . ?
C7 C6 C5 118.0(3) . . ?
C7 C6 B1 119.3(3) . . ?
C27 C22 B1 122.8(3) . . ?
C23 C22 C27 112.5(3) . . ?
C23 C22 B1 124.6(3) . . ?
F10 C33 C28 120.3(3) . . ?
F10 C33 C32 115.0(3) . . ?
C32 C33 C28 124.6(3) . . ?
N2 C00M C17 108.5(3) . . ?
C21 C00M N2 129.8(3) . . ?
C21 C00M C17 121.6(3) . . ?
C5 C10 H10 119.5 . . ?
C9 C10 C5 120.9(3) . . ?
C9 C10 H10 119.5 . . ?
C00M C21 H21 121.0 . . ?
C00M C21 C20 117.9(4) . . ?
C20 C21 H21 121.0 . . ?
C10 C9 H9 120.2 . . ?
C8 C9 C10 119.5(3) . . ?
C8 C9 H9 120.2 . . ?
F7 C30 C29 120.4(4) . . ?
F7 C30 C31 120.9(3) . . ?
C31 C30 C29 118.7(4) . . ?
C6 C7 H7 118.9 . . ?
C8 C7 C6 122.2(3) . . ?
C8 C7 H7 118.9 . . ?
F5 C27 C22 119.9(3) . . ?
C26 C27 F5 114.6(4) . . ?
C26 C27 C22 125.5(4) . . ?
F6 C29 C28 120.2(3) . . ?
F6 C29 C30 115.4(3) . . ?
C28 C29 C30 124.4(4) . . ?
C00M C17 C16 106.6(3) . . ?
C18 C17 C00M 118.9(4) . . ?
C18 C17 C16 134.5(4) . . ?
F9 C32 C33 120.8(4) . . ?
F9 C32 C31 120.4(4) . . ?
C31 C32 C33 118.8(4) . . ?
C9 C8 N2 120.5(3) . . ?
C9 C8 C7 119.8(3) . . ?
C7 C8 N2 119.7(3) . . ?
F8 C31 C30 120.2(4) . . ?
F8 C31 C32 119.6(4) . . ?
C30 C31 C32 120.2(3) . . ?
F1 C23 C22 119.8(3) . . ?
F1 C23 C24 115.9(4) . . ?
C24 C23 C22 124.3(4) . . ?
C11 C16 C17 107.3(4) . . ?
C15 C16 C17 133.5(4) . . ?
C15 C16 C11 119.2(4) . . ?
C16 C11 N2 109.1(3) . . ?
C12 C11 N2 128.8(4) . . ?
C12 C11 C16 122.1(4) . . ?
F3 C25 C26 121.0(4) . . ?
F3 C25 C24 120.1(5) . . ?
C24 C25 C26 119.0(4) . . ?
C21 C20 H20 119.3 . . ?
C21 C20 C19 121.4(4) . . ?
C19 C20 H20 119.3 . . ?
F4 C26 C27 121.4(5) . . ?
F4 C26 C25 119.3(4) . . ?
C27 C26 C25 119.3(4) . . ?
F2 C24 C23 119.9(4) . . ?
F2 C24 C25 120.6(4) . . ?
C25 C24 C23 119.5(4) . . ?
C17 C18 H18 120.1 . . ?
C19 C18 C17 119.8(4) . . ?
C19 C18 H18 120.1 . . ?
C20 C19 H19 119.9 . . ?
C18 C19 C20 120.2(4) . . ?
C18 C19 H19 119.9 . . ?
N1 B1 C28 109.4(3) 2_575 . ?
N1 B1 C22 105.7(3) 2_575 . ?
C6 B1 N1 109.2(3) . 2_575 ?
C6 B1 C28 106.8(3) . . ?
C6 B1 C22 111.4(3) . . ?
C22 B1 C28 114.3(3) . . ?
C11 C12 H12 121.2 . . ?
C13 C12 C11 117.6(4) . . ?
C13 C12 H12 121.2 . . ?
C12 C13 H13 119.6 . . ?
C12 C13 C14 120.8(5) . . ?
C14 C13 H13 119.6 . . ?
C16 C15 H15 120.5 . . ?
C14 C15 C16 119.0(5) . . ?
C14 C15 H15 120.5 . . ?
C13 C14 H14 119.4 . . ?
C15 C14 C13 121.3(5) . . ?
C15 C14 H14 119.4 . . ?

loop_
_geom_bond_atom_site_label_1
_geom_bond_atom_site_label_2
_geom_bond_distance
_geom_bond_site_symmetry_2
_geom_bond_publ_flag
F10 C33 1.353(4) . ?
F1 C23 1.358(4) . ?
F5 C27 1.359(5) . ?
F6 C29 1.353(4) . ?
F9 C32 1.340(5) . ?
F7 C30 1.335(4) . ?
F8 C31 1.342(4) . ?
F2 C24 1.346(5) . ?
F4 C26 1.338(5) . ?
F3 C25 1.334(5) . ?
N1 C1 1.382(4) . ?
N1 C2 1.328(4) . ?
N1 B1 1.619(4) 2_575 ?
N2 C00M 1.403(5) . ?
N2 C8 1.414(4) . ?
N2 C11 1.400(5) . ?
C4 C1 1.431(4) 2_575 ?
C4 C5 1.453(4) . ?
C4 C3 1.388(5) . ?
C1 C1 1.437(6) 2_575 ?
C2 H2 0.9300 . ?
C2 C3 1.376(5) . ?
C28 C33 1.388(5) . ?
C28 C29 1.384(5) . ?
C28 B1 1.650(5) . ?
C5 C6 1.407(5) . ?
C5 C10 1.407(5) . ?
C3 H3 0.9300 . ?
C6 C7 1.393(5) . ?
C6 B1 1.596(5) . ?
C22 C27 1.390(5) . ?
C22 C23 1.389(5) . ?
C22 B1 1.641(5) . ?
C33 C32 1.387(5) . ?
C00M C21 1.378(5) . ?
C00M C17 1.415(5) . ?
C10 H10 0.9300 . ?
C10 C9 1.390(5) . ?
C21 H21 0.9300 . ?
C21 C20 1.383(5) . ?
C9 H9 0.9300 . ?
C9 C8 1.382(5) . ?
C30 C29 1.394(5) . ?
C30 C31 1.367(6) . ?
C7 H7 0.9300 . ?
C7 C8 1.385(5) . ?
C27 C26 1.359(6) . ?
C17 C16 1.453(6) . ?
C17 C18 1.393(6) . ?
C32 C31 1.367(6) . ?
C23 C24 1.381(5) . ?
C16 C11 1.395(5) . ?
C16 C15 1.391(6) . ?
C11 C12 1.392(6) . ?
C25 C26 1.373(7) . ?
C25 C24 1.371(7) . ?
C20 H20 0.9300 . ?
C20 C19 1.400(6) . ?
C18 H18 0.9300 . ?
C18 C19 1.372(6) . ?
C19 H19 0.9300 . ?
C12 H12 0.9300 . ?
C12 C13 1.372(7) . ?
C13 H13 0.9300 . ?
C13 C14 1.400(7) . ?
C15 H15 0.9300 . ?
C15 C14 1.368(7) . ?
C14 H14 0.9300 . ?

loop_
_geom_torsion_atom_site_label_1
_geom_torsion_atom_site_label_2
_geom_torsion_atom_site_label_3
_geom_torsion_atom_site_label_4
_geom_torsion
_geom_torsion_site_symmetry_1
_geom_torsion_site_symmetry_2
_geom_torsion_site_symmetry_3
_geom_torsion_site_symmetry_4
_geom_torsion_publ_flag
F10 C33 C32 F9 1.9(5) . . . . ?
F10 C33 C32 C31 -176.9(3) . . . . ?
F1 C23 C24 F2 0.9(5) . . . . ?
F1 C23 C24 C25 179.6(4) . . . . ?
F5 C27 C26 F4 2.9(5) . . . . ?
F5 C27 C26 C25 -174.6(3) . . . . ?
F9 C32 C31 F8 0.2(6) . . . . ?
F9 C32 C31 C30 -179.5(4) . . . . ?
F7 C30 C29 F6 2.6(5) . . . . ?
F7 C30 C29 C28 -176.8(4) . . . . ?
F7 C30 C31 F8 -1.5(6) . . . . ?
F7 C30 C31 C32 178.2(4) . . . . ?
F3 C25 C26 F4 -1.9(6) . . . . ?
F3 C25 C26 C27 175.6(3) . . . . ?
F3 C25 C24 F2 1.4(6) . . . . ?
F3 C25 C24 C23 -177.4(3) . . . . ?
N1 C2 C3 C4 2.3(5) . . . . ?
N2 C00M C21 C20 -179.1(4) . . . . ?
N2 C00M C17 C16 2.0(4) . . . . ?
N2 C00M C17 C18 -179.5(4) . . . . ?
N2 C11 C12 C13 -179.8(5) . . . . ?
C4 C5 C6 C7 176.0(3) . . . . ?
C4 C5 C6 B1 -2.9(5) . . . . ?
C4 C5 C10 C9 -175.9(3) . . . . ?
C1 N1 C2 C3 0.7(5) . . . . ?
C1 C4 C5 C6 -3.8(5) 2_575 . . . ?
C1 C4 C5 C10 173.2(3) 2_575 . . . ?
C1 C4 C3 C2 -3.7(4) 2_575 . . . ?
C2 N1 C1 C4 178.3(3) . . . 2_575 ?
C2 N1 C1 C1 -1.8(5) . . . 2_575 ?
C28 C33 C32 F9 -179.8(3) . . . . ?
C28 C33 C32 C31 1.3(6) . . . . ?
C5 C4 C3 C2 175.1(3) . . . . ?
C5 C6 C7 C8 -1.0(5) . . . . ?
C5 C6 B1 N1 8.0(4) . . . 2_575 ?
C5 C6 B1 C28 -110.1(4) . . . . ?
C5 C6 B1 C22 124.4(3) . . . . ?
C5 C10 C9 C8 0.8(6) . . . . ?
C3 C4 C5 C6 177.4(3) . . . . ?
C3 C4 C5 C10 -5.6(5) . . . . ?
C6 C5 C10 C9 1.1(5) . . . . ?
C6 C7 C8 N2 -175.9(4) . . . . ?
C6 C7 C8 C9 2.9(6) . . . . ?
C22 C27 C26 F4 -179.9(3) . . . . ?
C22 C27 C26 C25 2.6(6) . . . . ?
C22 C23 C24 F2 -177.7(4) . . . . ?
C22 C23 C24 C25 1.1(6) . . . . ?
C33 C28 C29 F6 178.7(3) . . . . ?
C33 C28 C29 C30 -2.0(5) . . . . ?
C33 C28 B1 N1 164.4(3) . . . 2_575 ?
C33 C28 B1 C6 -77.6(4) . . . . ?
C33 C28 B1 C22 46.1(4) . . . . ?
C33 C32 C31 F8 179.0(3) . . . . ?
C33 C32 C31 C30 -0.6(6) . . . . ?
C00M N2 C8 C9 -61.1(5) . . . . ?
C00M N2 C8 C7 117.7(4) . . . . ?
C00M N2 C11 C16 2.0(5) . . . . ?
C00M N2 C11 C12 -179.4(5) . . . . ?
C00M C21 C20 C19 0.5(6) . . . . ?
C00M C17 C16 C11 -0.8(5) . . . . ?
C00M C17 C16 C15 179.0(6) . . . . ?
C00M C17 C18 C19 -1.7(6) . . . . ?
C10 C5 C6 C7 -1.0(5) . . . . ?
C10 C5 C6 B1 -179.9(3) . . . . ?
C10 C9 C8 N2 176.1(4) . . . . ?
C10 C9 C8 C7 -2.7(6) . . . . ?
C21 C00M C17 C16 -174.7(4) . . . . ?
C21 C00M C17 C18 3.8(6) . . . . ?
C21 C20 C19 C18 1.5(6) . . . . ?
C7 C6 B1 N1 -170.9(3) . . . 2_575 ?
C7 C6 B1 C28 70.9(4) . . . . ?
C7 C6 B1 C22 -54.6(4) . . . . ?
C27 C22 C23 F1 -179.7(3) . . . . ?
C27 C22 C23 C24 -1.2(5) . . . . ?
C27 C22 B1 N1 89.6(4) . . . 2_575 ?
C27 C22 B1 C28 -150.0(3) . . . . ?
C27 C22 B1 C6 -28.9(4) . . . . ?
C29 C28 C33 F10 178.1(3) . . . . ?
C29 C28 C33 C32 -0.1(5) . . . . ?
C29 C28 B1 N1 -24.8(5) . . . 2_575 ?
C29 C28 B1 C6 93.2(4) . . . . ?
C29 C28 B1 C22 -143.1(3) . . . . ?
C29 C30 C31 F8 179.1(4) . . . . ?
C29 C30 C31 C32 -1.2(6) . . . . ?
C17 C00M C21 C20 -3.1(5) . . . . ?
C17 C16 C11 N2 -0.8(5) . . . . ?
C17 C16 C11 C12 -179.5(5) . . . . ?
C17 C16 C15 C14 -179.4(6) . . . . ?
C17 C18 C19 C20 -0.8(7) . . . . ?
C8 N2 C00M C21 6.1(6) . . . . ?
C8 N2 C00M C17 -170.3(4) . . . . ?
C8 N2 C11 C16 169.6(4) . . . . ?
C8 N2 C11 C12 -11.8(7) . . . . ?
C31 C30 C29 F6 -178.0(3) . . . . ?
C31 C30 C29 C28 2.7(6) . . . . ?
C23 C22 C27 F5 176.4(3) . . . . ?
C23 C22 C27 C26 -0.6(5) . . . . ?
C23 C22 B1 N1 -87.5(4) . . . 2_575 ?
C23 C22 B1 C28 32.9(5) . . . . ?
C23 C22 B1 C6 154.1(3) . . . . ?
C16 C17 C18 C19 176.3(5) . . . . ?
C16 C11 C12 C13 -1.3(8) . . . . ?
C16 C15 C14 C13 -0.8(11) . . . . ?
C11 N2 C00M C21 173.9(4) . . . . ?
C11 N2 C00M C17 -2.5(4) . . . . ?
C11 N2 C8 C9 133.2(4) . . . . ?
C11 N2 C8 C7 -48.0(6) . . . . ?
C11 C16 C15 C14 0.4(9) . . . . ?
C11 C12 C13 C14 0.8(10) . . . . ?
C26 C25 C24 F2 179.6(4) . . . . ?
C26 C25 C24 C23 0.9(6) . . . . ?
C24 C25 C26 F4 179.8(3) . . . . ?
C24 C25 C26 C27 -2.6(6) . . . . ?
C18 C17 C16 C11 -179.0(5) . . . . ?
C18 C17 C16 C15 0.8(9) . . . . ?
B1 N1 C1 C4 -2.7(4) 2_575 . . 2_575 ?
B1 N1 C1 C1 177.1(3) 2_575 . . 2_575 ?
B1 N1 C2 C3 -178.3(3) 2_575 . . . ?
B1 C28 C33 F10 -10.0(5) . . . . ?
B1 C28 C33 C32 171.8(3) . . . . ?
B1 C28 C29 F6 7.3(5) . . . . ?
B1 C28 C29 C30 -173.4(4) . . . . ?
B1 C6 C7 C8 177.9(3) . . . . ?
B1 C22 C27 F5 -1.0(5) . . . . ?
B1 C22 C27 C26 -178.0(3) . . . . ?
B1 C22 C23 F1 -2.3(5) . . . . ?
B1 C22 C23 C24 176.1(3) . . . . ?
C12 C13 C14 C15 0.2(12) . . . . ?
C15 C16 C11 N2 179.5(4) . . . . ?
C15 C16 C11 C12 0.7(8) . . . . ?
